data_9009433
loop_
_publ_author_name
'Vorma, A.'

_publ_section_title
;
 Crystal structure of stokesite, CaSnSi3O9*2H2O
;
_journal_name_full 'Mineralogical Magazine'
_journal_page_first 615
_journal_page_last 617
_journal_paper_doi 10.1180/minmag.1963.033.262.10
_journal_volume 33
_journal_year 1963
_chemical_formula_sum 'Ca H4 O11 Si3 Sn'
_chemical_name_mineral Stokesite
_space_group_IT_number 52
_symmetry_space_group_name_Hall '-P 2a 2bc'
_symmetry_space_group_name_H-M 'P n n a'
_cell_angle_alpha 90
_cell_angle_beta 90
_cell_angle_gamma 90
_cell_formula_units_Z 4
_cell_length_a 14.465
_cell_length_b 11.625
_cell_length_c 5.235
_cell_volume 880.295
_database_code_amcsd 0014440
_exptl_crystal_density_diffrn 3.192
_cod_original_formula_sum 'Ca Sn Si3 O11 H4'
_cod_database_code 9009433

loop_
_space_group_symop_operation_xyz
x,y,z
1/2+x,1/2-y,1/2+z
1/2-x,1/2+y,1/2-z
-x,1/2+y,1/2+z
x,1/2-y,1/2-z
1/2+x,y,-z
1/2-x,-y,z
-x,-y,-z

loop_
_atom_site_label
_atom_site_fract_x
_atom_site_fract_y
_atom_site_fract_z
_atom_site_type_symbol
_atom_site_attached_hydrogens
Ca 0.40000 0.25000 0.75000 Ca 0
Sn 0.00000 0.00000 0.50000 Sn 0
Si1 0.06480 0.25000 0.75000 Si 0
Si2 0.14150 0.03170 0.00000 Si 0
O1 0.11750 0.00900 0.29500 O 0
O2 0.13150 0.16680 0.91900 O 0
O3 0.42350 0.04800 0.81300 O 0
O4 0.00100 0.17200 0.57050 O 0
Wat 0.28700 0.17700 0.47800 O 2
O5 0.25000 0.00000 0.95200 O 0

loop_
_cod_changelog_entry_id
_cod_changelog_entry_author
_cod_changelog_entry_date
_cod_changelog_entry_text
1
;cod-tools version 3.8.0
Id: cif_guess_AMCSD_atom_types 9574 2023-05-10 09:00:05Z saulius
;
2023-05-10T18:51:43+03:00
;Derived atom types and hydrogen counts
from atom names that follow the AMCSD naming convention
(Wat == water, O-H == hydroxyl).
;

loop_
_cod_related_entry_id
_cod_related_entry_database
_cod_related_entry_code
1 AMCSD 0014440
